data_8104745
loop_
_publ_author_name
'Brauner, Tobias'
'Wagner, Christoph'
'Merzweiler, Kurt'

_publ_section_title
;
 The crystal structure of Hexakis(diethylamido)dimolybdenum, Mo2(NEt2)6
;
_journal_issue 4
_journal_name_full 'Zeitschrift f\"ur Kristallographie - New Crystal Structures'
_journal_page_first 887
_journal_page_last 889
_journal_paper_doi 10.1515/ncrs-2021-0138
_journal_volume 236
_journal_year 2021
_chemical_formula_moiety 'C24 H60 Mo2 N6'
_chemical_formula_sum 'C24 H60 Mo2 N6'
_chemical_formula_weight 624.66
_space_group_crystal_system trigonal
_space_group_IT_number 148
_space_group_name_Hall '-R 3'
_space_group_name_H-M_alt 'R -3 :H'
_atom_sites_solution_hydrogens geom
_atom_sites_solution_primary direct
_cell_angle_alpha 90
_cell_angle_beta 90
_cell_angle_gamma 120
_cell_formula_units_Z 3
_cell_length_a 16.7680(8)
_cell_length_b 16.7680(8)
_cell_length_c 9.7523(4)
_cell_measurement_reflns_used 13622
_cell_measurement_temperature 213
_cell_measurement_theta_max 29.64
_cell_measurement_theta_min 2.43
_cell_volume 2374.65(19)
_computing_cell_refinement
;
X-Area Recipe 1.33.0.0 (STOE, 2015)
;
_computing_data_collection
;
X-Area WinXpose 2.0.22.0 (STOE, 2016)
;
_computing_data_reduction 'STOE X-Area 1.77'
_computing_molecular_graphics 'OLEX2 (Dolomanov et al., 2009)'
_computing_publication_material 'OLEX2 (Dolomanov et al., 2009)'
_computing_structure_refinement 'SHELXL2017/7 (Sheldrick, 2015b)'
_computing_structure_solution 'SHELXT2014/7 (Sheldrick, 2015a)'
_diffrn_ambient_temperature 213
_diffrn_detector 'image plate (34 cm diameter)'
_diffrn_detector_area_resol_mean 6.67
_diffrn_detector_type 'STOE Imaging Plate'
_diffrn_measured_fraction_theta_full 0.998
_diffrn_measured_fraction_theta_max 0.998
_diffrn_measurement_details
;
 190 frames, detector distance = 100 mm
;
_diffrn_measurement_device '2-circle diffractometer'
_diffrn_measurement_device_type 'STOE IPDS 2'
_diffrn_measurement_method 'rotation method'
_diffrn_radiation_collimation '0.5 mm diameter, monocapillary'
_diffrn_radiation_monochromator 'plane graphite'
_diffrn_radiation_polarisn_norm 0
_diffrn_radiation_type MoK\a
_diffrn_radiation_wavelength 0.71073
_diffrn_reflns_av_R_equivalents 0.0619
_diffrn_reflns_av_unetI/netI 0.0256
_diffrn_reflns_Laue_measured_fraction_full 0.998
_diffrn_reflns_Laue_measured_fraction_max 0.998
_diffrn_reflns_limit_h_max 20
_diffrn_reflns_limit_h_min -20
_diffrn_reflns_limit_k_max 20
_diffrn_reflns_limit_k_min -20
_diffrn_reflns_limit_l_max 12
_diffrn_reflns_limit_l_min -12
_diffrn_reflns_number 7139
_diffrn_reflns_point_group_measured_fraction_full 0.998
_diffrn_reflns_point_group_measured_fraction_max 0.998
_diffrn_reflns_theta_full 25.242
_diffrn_reflns_theta_max 25.974
_diffrn_reflns_theta_min 2.429
_diffrn_source 'sealed X-ray tube, 12 x 0.4 mm long-fine focus'
_diffrn_source_type 'Incoatec I\ms'
_exptl_absorpt_coefficient_mu 0.812
_exptl_absorpt_correction_T_max 0.9688
_exptl_absorpt_correction_T_min 0.7363
_exptl_absorpt_correction_type none
_exptl_absorpt_process_details '(IPDS Software; Stoe & Cie, 1999)'
_exptl_crystal_colour 'clear light yellow'
_exptl_crystal_colour_lustre clear
_exptl_crystal_colour_modifier light
_exptl_crystal_colour_primary yellow
_exptl_crystal_density_diffrn 1.310
_exptl_crystal_density_method 'not measured'
_exptl_crystal_description needle
_exptl_crystal_F_000 990
_exptl_crystal_size_max 0.562
_exptl_crystal_size_mid 0.072
_exptl_crystal_size_min 0.068
_refine_diff_density_max 0.284
_refine_diff_density_min -0.527
_refine_diff_density_rms 0.085
_refine_ls_extinction_coef .
_refine_ls_extinction_method none
_refine_ls_goodness_of_fit_ref 1.108
_refine_ls_hydrogen_treatment constr
_refine_ls_matrix_type full
_refine_ls_number_parameters 49
_refine_ls_number_reflns 1039
_refine_ls_number_restraints 0
_refine_ls_restrained_S_all 1.108
_refine_ls_R_factor_all 0.0211
_refine_ls_R_factor_gt 0.0205
_refine_ls_shift/su_max 0.001
_refine_ls_shift/su_mean 0.000
_refine_ls_structure_factor_coef Fsqd
_refine_ls_weighting_details 'w=1/[\s^2^(Fo^2^)+(0.0206P)^2^+3.2406P] where P=(Fo^2^+2Fc^2^)/3'
_refine_ls_weighting_scheme calc
_refine_ls_wR_factor_gt 0.0513
_refine_ls_wR_factor_ref 0.0517
_reflns_Friedel_coverage 0.000
_reflns_Friedel_fraction_full .
_reflns_Friedel_fraction_max .
_reflns_number_gt 1007
_reflns_number_total 1039
_reflns_threshold_expression 'I > 2\s(I)'
_cod_data_source_file suppl_j_ncrs-2021-0138_suppl.cif
_cod_data_source_block exp_ipds4826
_cod_original_cell_volume 2374.7(2)
_cod_original_sg_symbol_H-M 'R -3'
_cod_database_code 8104745
_shelx_space_group_comment
;
The symmetry employed for this shelxl refinement is uniquely defined
by the following loop, which should always be used as a source of
symmetry information in preference to the above space-group names.
They are only intended as comments.
;
_shelx_estimated_absorpt_t_max 0.947
_shelx_estimated_absorpt_t_min 0.658

loop_
_space_group_symop_operation_xyz
'x, y, z'
'-y, x-y, z'
'-x+y, -x, z'
'x+2/3, y+1/3, z+1/3'
'-y+2/3, x-y+1/3, z+1/3'
'-x+y+2/3, -x+1/3, z+1/3'
'x+1/3, y+2/3, z+2/3'
'-y+1/3, x-y+2/3, z+2/3'
'-x+y+1/3, -x+2/3, z+2/3'
'-x, -y, -z'
'y, -x+y, -z'
'x-y, x, -z'
'-x+2/3, -y+1/3, -z+1/3'
'y+2/3, -x+y+1/3, -z+1/3'
'x-y+2/3, x+1/3, -z+1/3'
'-x+1/3, -y+2/3, -z+2/3'
'y+1/3, -x+y+2/3, -z+2/3'
'x-y+1/3, x+2/3, -z+2/3'

loop_
_atom_site_label
_atom_site_type_symbol
_atom_site_fract_x
_atom_site_fract_y
_atom_site_fract_z
_atom_site_U_iso_or_equiv
_atom_site_adp_type
_atom_site_occupancy
_atom_site_site_symmetry_order
_atom_site_calc_flag
_atom_site_refinement_flags_posn
_atom_site_refinement_flags_adp
_atom_site_refinement_flags_occupancy
_atom_site_disorder_assembly
_atom_site_disorder_group
Mo Mo 0.6667 0.3333 0.44755(2) 0.02368(11) Uani 1 3 d S T P . .
N N 0.73519(10) 0.46460(10) 0.49924(15) 0.0315(3) Uani 1 1 d . . . . .
C1 C 0.76858(15) 0.48126(14) 0.6415(2) 0.0414(4) Uani 1 1 d . . . . .
H1 H 0.7292 0.4263 0.6961 0.050 Uiso 1 1 calc R . . . .
H2 H 0.7624 0.5322 0.6789 0.050 Uiso 1 1 calc R . . . .
C2 C 0.86725(17) 0.50409(19) 0.6573(3) 0.0597(6) Uani 1 1 d . . . . .
H3 H 0.8843 0.5141 0.7534 0.072 Uiso 1 1 calc R . . . .
H4 H 0.8738 0.4534 0.6229 0.072 Uiso 1 1 calc R . . . .
H5 H 0.9071 0.5594 0.6056 0.072 Uiso 1 1 calc R . . . .
C3 C 0.76863(14) 0.54991(13) 0.4211(2) 0.0401(4) Uani 1 1 d . . . . .
H6 H 0.7527 0.5344 0.3244 0.048 Uiso 1 1 calc R . . . .
H7 H 0.8359 0.5854 0.4277 0.048 Uiso 1 1 calc R . . . .
C4 C 0.72989(19) 0.61003(16) 0.4690(3) 0.0585(6) Uani 1 1 d . . . . .
H8 H 0.7549 0.6651 0.4128 0.070 Uiso 1 1 calc R . . . .
H9 H 0.6633 0.5761 0.4605 0.070 Uiso 1 1 calc R . . . .
H10 H 0.7467 0.6272 0.5640 0.070 Uiso 1 1 calc R . . . .

loop_
_atom_site_aniso_label
_atom_site_aniso_U_11
_atom_site_aniso_U_22
_atom_site_aniso_U_33
_atom_site_aniso_U_23
_atom_site_aniso_U_13
_atom_site_aniso_U_12
Mo 0.02324(12) 0.02324(12) 0.02458(16) 0.000 0.000 0.01162(6)
N 0.0337(7) 0.0280(7) 0.0310(7) -0.0030(6) -0.0009(6) 0.0142(6)
C1 0.0503(11) 0.0359(10) 0.0333(10) -0.0078(8) -0.0033(8) 0.0180(9)
C2 0.0543(14) 0.0668(15) 0.0522(13) -0.0142(12) -0.0204(11) 0.0260(12)
C3 0.0410(10) 0.0274(9) 0.0463(11) -0.0002(8) -0.0003(8) 0.0129(8)
C4 0.0724(16) 0.0355(11) 0.0729(16) -0.0063(10) -0.0045(13) 0.0311(11)

loop_
_atom_type_symbol
_atom_type_description
_atom_type_scat_dispersion_real
_atom_type_scat_dispersion_imag
_atom_type_scat_source
C C 0.0033 0.0016 'International Tables Vol C Tables 4.2.6.8 and 6.1.1.4'
H H 0.0000 0.0000 'International Tables Vol C Tables 4.2.6.8 and 6.1.1.4'
Mo Mo -1.6832 0.6857 'International Tables Vol C Tables 4.2.6.8 and 6.1.1.4'
N N 0.0061 0.0033 'International Tables Vol C Tables 4.2.6.8 and 6.1.1.4'

loop_
_exptl_crystal_face_index_h
_exptl_crystal_face_index_k
_exptl_crystal_face_index_l
_exptl_crystal_face_perp_dist
4 -3 0 0.0490
-1 -3 -11 0.3320
3 -1 4 0.3100
-3 4 5 0.3070
1 5 0 0.0470
-1 -5 0 0.0190
3 -2 -6 0.3300
-2 3 -2 0.2550
-1 -1 2 0.2960
-4 3 0 0.0230

loop_
_geom_angle_atom_site_label_1
_geom_angle_atom_site_label_2
_geom_angle_atom_site_label_3
_geom_angle
_geom_angle_site_symmetry_1
_geom_angle_site_symmetry_3
_geom_angle_publ_flag
N Mo Mo 104.81(4) 2_655 16_655 y
N Mo Mo 104.81(4) . 16_655 ?
N Mo Mo 104.81(4) 3_665 16_655 ?
N Mo N 113.70(4) 3_665 . y
N Mo N 113.70(4) 3_665 2_655 ?
N Mo N 113.70(4) 2_655 . ?
C1 N Mo 114.04(12) . . y
C3 N Mo 133.07(12) . . y
C3 N C1 112.49(15) . . y
N C1 H1 108.7 . . ?
N C1 H2 108.7 . . ?
N C1 C2 114.18(18) . . y
H1 C1 H2 107.6 . . ?
C2 C1 H1 108.7 . . ?
C2 C1 H2 108.7 . . ?
C1 C2 H3 109.5 . . ?
C1 C2 H4 109.5 . . ?
C1 C2 H5 109.5 . . ?
H3 C2 H4 109.5 . . ?
H3 C2 H5 109.5 . . ?
H4 C2 H5 109.5 . . ?
N C3 H6 108.8 . . ?
N C3 H7 108.8 . . ?
N C3 C4 114.00(18) . . y
H6 C3 H7 107.6 . . ?
C4 C3 H6 108.8 . . ?
C4 C3 H7 108.8 . . ?
C3 C4 H8 109.5 . . ?
C3 C4 H9 109.5 . . ?
C3 C4 H10 109.5 . . ?
H8 C4 H9 109.5 . . ?
H8 C4 H10 109.5 . . ?
H9 C4 H10 109.5 . . ?

loop_
_geom_bond_atom_site_label_1
_geom_bond_atom_site_label_2
_geom_bond_distance
_geom_bond_site_symmetry_2
_geom_bond_publ_flag
Mo Mo 2.2277(4) 16_655 y
Mo N 1.9723(14) 3_665 y
Mo N 1.9723(14) 2_655 ?
Mo N 1.9723(14) . ?
N C1 1.470(2) . y
N C3 1.463(2) . y
C1 H1 0.9800 . ?
C1 H2 0.9800 . ?
C1 C2 1.508(3) . y
C2 H3 0.9700 . ?
C2 H4 0.9700 . ?
C2 H5 0.9700 . ?
C3 H6 0.9800 . ?
C3 H7 0.9800 . ?
C3 C4 1.520(3) . y
C4 H8 0.9700 . ?
C4 H9 0.9700 . ?
C4 H10 0.9700 . ?

loop_
_geom_torsion_atom_site_label_1
_geom_torsion_atom_site_label_2
_geom_torsion_atom_site_label_3
_geom_torsion_atom_site_label_4
_geom_torsion
_geom_torsion_site_symmetry_1
_geom_torsion_site_symmetry_2
_geom_torsion_site_symmetry_3
_geom_torsion_site_symmetry_4
Mo N C1 C2 96.58(19) . . . .
Mo N C3 C4 120.34(19) . . . .
C1 N C3 C4 -67.5(2) . . . .
C3 N C1 C2 -77.2(2) . . . .
